data_4111343
loop_
_publ_author_name
'Rongbiao Tong'
'Jason C. Valentine'
'Frank E. McDonald'
'Rui Cao'
'Xikui Fang'
'Kenneth I. Hardcastle'

_publ_section_title
;
 Total Syntheses of Durgamone, Nakorone, and Abudinol B via Biomimetic
 Oxa- and Carbacyclizations
;
_journal_name_full 'Journal of the American Chemical Society'
_journal_page_first 1050
_journal_page_last 1051
_journal_paper_doi 10.1021/ja068826+
_journal_volume 129
_journal_year 2007
_chemical_formula_moiety 'C39 H72 O4 Si2'
_chemical_formula_sum 'C39 H72 O4 Si2'
_chemical_formula_weight 661.15
_chemical_name_common 'bis-silyl ether of abudinol'
_chemical_name_systematic
;

 ?

;
_space_group_IT_number 4
_symmetry_cell_setting monoclinic
_symmetry_space_group_name_Hall 'P 2yb'
_symmetry_space_group_name_H-M 'P 1 21 1'
_atom_sites_solution_hydrogens geom
_atom_sites_solution_primary direct
_atom_sites_solution_secondary difmap
_audit_creation_method SHELXL-97
_cell_angle_alpha 90.00
_cell_angle_beta 106.982(3)
_cell_angle_gamma 90.00
_cell_formula_units_Z 2
_cell_length_a 13.008(2)
_cell_length_b 7.6273(11)
_cell_length_c 22.235(3)
_cell_measurement_reflns_used 2403
_cell_measurement_temperature 173(2)
_cell_measurement_theta_max 18.84
_cell_measurement_theta_min 2.84
_cell_volume 2109.9(5)
_computing_cell_refinement 'Bruker SMART'
_computing_data_collection 'Bruker SMART'
_computing_data_reduction 'Bruker SAINT'
_computing_molecular_graphics 'Bruker SHELXTL'
_computing_publication_material 'Bruker SHELXTL'
_computing_structure_refinement 'SHELXL-97 (Sheldrick, 1997)'
_computing_structure_solution 'SHELXS-97 (Sheldrick, 1990)'
_diffrn_ambient_temperature 173(2)
_diffrn_measured_fraction_theta_full 1.000
_diffrn_measured_fraction_theta_max 1.000
_diffrn_measurement_device_type 'CCD area detector'
_diffrn_measurement_method 'phi and omega scans'
_diffrn_radiation_monochromator graphite
_diffrn_radiation_source 'fine-focus sealed tube'
_diffrn_radiation_type MoK\a
_diffrn_radiation_wavelength 0.71073
_diffrn_reflns_av_R_equivalents 0.0669
_diffrn_reflns_av_sigmaI/netI 0.0696
_diffrn_reflns_limit_h_max 15
_diffrn_reflns_limit_h_min -15
_diffrn_reflns_limit_k_max 8
_diffrn_reflns_limit_k_min -8
_diffrn_reflns_limit_l_max 25
_diffrn_reflns_limit_l_min -25
_diffrn_reflns_number 23220
_diffrn_reflns_theta_full 24.41
_diffrn_reflns_theta_max 24.41
_diffrn_reflns_theta_min 1.64
_exptl_absorpt_coefficient_mu 0.118
_exptl_absorpt_correction_T_max 0.7442
_exptl_absorpt_correction_T_min 0.4884
_exptl_absorpt_correction_type multi-scan
_exptl_absorpt_process_details 'SADABS V2.10, Sheldrick 2003'
_exptl_crystal_colour colorless
_exptl_crystal_density_diffrn 1.041
_exptl_crystal_description plate
_exptl_crystal_F_000 732
_exptl_crystal_size_max 0.21
_exptl_crystal_size_mid 0.13
_exptl_crystal_size_min 0.08
_refine_diff_density_max 1.183
_refine_diff_density_min -0.672
_refine_diff_density_rms 0.057
_refine_ls_abs_structure_details 'Flack H D (1983), Acta Cryst. A39, 876-881'
_refine_ls_abs_structure_Flack -0.1(3)
_refine_ls_extinction_method none
_refine_ls_goodness_of_fit_ref 1.051
_refine_ls_hydrogen_treatment constr
_refine_ls_matrix_type full
_refine_ls_number_parameters 406
_refine_ls_number_reflns 6956
_refine_ls_number_restraints 1
_refine_ls_restrained_S_all 1.050
_refine_ls_R_factor_all 0.1065
_refine_ls_R_factor_gt 0.0887
_refine_ls_shift/su_max 0.006
_refine_ls_shift/su_mean 0.000
_refine_ls_structure_factor_coef Fsqd
_refine_ls_weighting_details 'calc w=1/[\s^2^(Fo^2^)+(0.0946P)^2^+2.3890P] where P=(Fo^2^+2Fc^2^)/3'
_refine_ls_weighting_scheme calc
_refine_ls_wR_factor_gt 0.2032
_refine_ls_wR_factor_ref 0.2156
_reflns_number_gt 5640
_reflns_number_total 6956
_reflns_threshold_expression >2sigma(I)
_cod_data_source_file ja068826si20061210_112409.cif
_cod_data_source_block 25
_cod_database_code 4111343

loop_
_symmetry_equiv_pos_as_xyz
'x, y, z'
'-x, y+1/2, -z'

loop_
_atom_site_label
_atom_site_type_symbol
_atom_site_fract_x
_atom_site_fract_y
_atom_site_fract_z
_atom_site_U_iso_or_equiv
_atom_site_adp_type
_atom_site_occupancy
_atom_site_symmetry_multiplicity
_atom_site_calc_flag
_atom_site_refinement_flags
C1 C 0.1679(4) 0.1592(7) 0.3426(2) 0.0336(11) Uani 1 1 d .
H1 H 0.2282 0.2043 0.3784 0.040 Uiso 1 1 calc R
C2 C 0.0750(4) 0.2130(7) 0.4229(2) 0.0400(12) Uani 1 1 d .
C3 C 0.1499(5) 0.0826(8) 0.4683(3) 0.0471(14) Uani 1 1 d .
H3 H 0.1230 0.0714 0.5059 0.057 Uiso 1 1 calc R
C4 C 0.1519(5) -0.1028(7) 0.4416(3) 0.0462(14) Uani 1 1 d .
H4A H 0.1761 -0.1853 0.4773 0.055 Uiso 1 1 calc R
H4B H 0.0774 -0.1355 0.4180 0.055 Uiso 1 1 calc R
C5 C 0.2225(4) -0.1293(7) 0.3986(2) 0.0390(12) Uani 1 1 d .
H5A H 0.2281 -0.2569 0.3919 0.047 Uiso 1 1 calc R
H5B H 0.2956 -0.0867 0.4209 0.047 Uiso 1 1 calc R
C6 C 0.1868(4) -0.0401(7) 0.3335(2) 0.0339(12) Uani 1 1 d .
C7 C 0.2791(4) -0.0506(6) 0.3042(2) 0.0295(11) Uani 1 1 d .
H7 H 0.3418 0.0006 0.3369 0.035 Uiso 1 1 calc R
C8 C 0.2723(4) 0.0596(7) 0.2438(2) 0.0331(11) Uani 1 1 d .
C9 C 0.2567(4) 0.2513(7) 0.2596(3) 0.0397(13) Uani 1 1 d .
H9A H 0.2445 0.3237 0.2212 0.048 Uiso 1 1 calc R
H9B H 0.3225 0.2945 0.2910 0.048 Uiso 1 1 calc R
C10 C 0.1603(4) 0.2693(7) 0.2859(2) 0.0370(12) Uani 1 1 d .
H10A H 0.1535 0.3937 0.2968 0.044 Uiso 1 1 calc R
H10B H 0.0941 0.2368 0.2525 0.044 Uiso 1 1 calc R
C11 C 0.3194(4) -0.2297(7) 0.2898(3) 0.0382(12) Uani 1 1 d .
H11A H 0.3503 -0.2980 0.3288 0.046 Uiso 1 1 calc R
H11B H 0.2610 -0.2984 0.2609 0.046 Uiso 1 1 calc R
C12 C 0.4052(4) -0.1799(7) 0.2589(3) 0.0413(13) Uani 1 1 d .
H12A H 0.4771 -0.1823 0.2902 0.050 Uiso 1 1 calc R
H12B H 0.4049 -0.2637 0.2249 0.050 Uiso 1 1 calc R
C13 C 0.3796(4) 0.0032(7) 0.2323(2) 0.0343(11) Uani 1 1 d .
C14 C 0.4393(4) 0.0895(7) 0.2029(2) 0.0373(12) Uani 1 1 d .
C15 C 0.4177(4) 0.2672(8) 0.1715(3) 0.0427(13) Uani 1 1 d .
H15A H 0.3523 0.3183 0.1787 0.051 Uiso 1 1 calc R
H15B H 0.4044 0.2532 0.1256 0.051 Uiso 1 1 calc R
C16 C 0.5115(4) 0.3905(7) 0.1970(3) 0.0418(13) Uani 1 1 d .
H16A H 0.5182 0.4173 0.2415 0.050 Uiso 1 1 calc R
H16B H 0.4971 0.5019 0.1731 0.050 Uiso 1 1 calc R
C17 C 0.6164(4) 0.3140(6) 0.1924(2) 0.0325(11) Uani 1 1 d .
H17 H 0.6123 0.3042 0.1469 0.039 Uiso 1 1 calc R
C18 C 0.6415(4) 0.1347(7) 0.2221(2) 0.0344(11) Uani 1 1 d .
C19 C 0.5430(4) 0.0141(7) 0.1949(2) 0.0366(12) Uani 1 1 d .
H19A H 0.5337 -0.0050 0.1496 0.044 Uiso 1 1 calc R
H19B H 0.5569 -0.1013 0.2161 0.044 Uiso 1 1 calc R
C20 C 0.7364(4) 0.0495(7) 0.2050(3) 0.0398(12) Uani 1 1 d .
H20A H 0.7562 -0.0590 0.2302 0.048 Uiso 1 1 calc R
H20B H 0.7111 0.0143 0.1602 0.048 Uiso 1 1 calc R
C21 C 0.8384(4) 0.1594(8) 0.2145(3) 0.0455(13) Uani 1 1 d .
H21A H 0.8604 0.2046 0.2581 0.055 Uiso 1 1 calc R
H21B H 0.8966 0.0819 0.2098 0.055 Uiso 1 1 calc R
C22 C 0.8278(4) 0.3128(7) 0.1699(3) 0.0442(13) Uani 1 1 d .
H22 H 0.9021 0.3464 0.1699 0.053 Uiso 1 1 calc R
C23 C 0.7762(5) 0.4757(7) 0.1892(3) 0.0466(14) Uani 1 1 d .
C24 C -0.0403(5) 0.1852(9) 0.4234(3) 0.0588(16) Uani 1 1 d .
H24A H -0.0898 0.2454 0.3876 0.088 Uiso 1 1 d R
H24B H -0.0487 0.2328 0.4627 0.088 Uiso 1 1 d R
H24C H -0.0565 0.0595 0.4210 0.088 Uiso 1 1 d R
C25 C 0.1107(6) 0.4019(8) 0.4397(3) 0.067(2) Uani 1 1 d .
H25A H 0.1814 0.4216 0.4336 0.100 Uiso 1 1 d R
H25B H 0.1144 0.4257 0.4836 0.100 Uiso 1 1 d R
H25C H 0.0579 0.4804 0.4121 0.100 Uiso 1 1 d R
C26 C 0.0837(4) -0.1324(8) 0.2940(3) 0.0476(14) Uani 1 1 d .
H26A H 0.0516 -0.0647 0.2557 0.071 Uiso 1 1 d R
H26B H 0.0323 -0.1417 0.3184 0.071 Uiso 1 1 d R
H26C H 0.1020 -0.2501 0.2827 0.071 Uiso 1 1 d R
C27 C 0.1835(4) 0.0076(9) 0.1839(3) 0.0500(15) Uani 1 1 d .
H27A H 0.1139 0.0509 0.1864 0.075 Uiso 1 1 d R
H27B H 0.1809 -0.1203 0.1797 0.075 Uiso 1 1 d R
H27C H 0.1996 0.0597 0.1474 0.075 Uiso 1 1 d R
C28 C 0.6647(5) 0.1462(9) 0.2940(2) 0.0493(14) Uani 1 1 d .
H28A H 0.6897 0.0325 0.3133 0.074 Uiso 1 1 d R
H28B H 0.5988 0.1798 0.3040 0.074 Uiso 1 1 d R
H28C H 0.7203 0.2349 0.3105 0.074 Uiso 1 1 d R
C29 C 0.8646(5) 0.5735(9) 0.2379(3) 0.0644(18) Uani 1 1 d .
H29A H 0.8321 0.6650 0.2574 0.097 Uiso 1 1 d R
H29B H 0.9140 0.6273 0.2174 0.097 Uiso 1 1 d R
H29C H 0.9043 0.4914 0.2703 0.097 Uiso 1 1 d R
C30 C 0.7253(5) 0.5946(8) 0.1328(3) 0.0567(16) Uani 1 1 d .
H30A H 0.6583 0.5421 0.1068 0.085 Uiso 1 1 d R
H30B H 0.7756 0.6080 0.1078 0.085 Uiso 1 1 d R
H30C H 0.7101 0.7099 0.1477 0.085 Uiso 1 1 d R
C31 C 0.2607(6) 0.1670(10) 0.6196(3) 0.0671(18) Uani 1 1 d .
H31A H 0.2184 0.2752 0.6140 0.101 Uiso 1 1 d R
H31B H 0.3097 0.1628 0.6625 0.101 Uiso 1 1 d R
H31C H 0.2124 0.0657 0.6126 0.101 Uiso 1 1 d R
C32 C 0.4318(8) -0.0243(15) 0.5797(5) 0.112(3) Uani 1 1 d .
H32A H 0.3929 -0.1353 0.5686 0.169 Uiso 1 1 d R
H32B H 0.4710 -0.0244 0.6246 0.169 Uiso 1 1 d R
H32C H 0.4826 -0.0108 0.5551 0.169 Uiso 1 1 d R
C33 C 0.4108(8) 0.3734(14) 0.5637(4) 0.108(4) Uani 1 1 d .
H33A H 0.4514 0.3670 0.5329 0.162 Uiso 1 1 d R
H33B H 0.4605 0.3934 0.6057 0.162 Uiso 1 1 d R
H33C H 0.3592 0.4702 0.5527 0.162 Uiso 1 1 d R
C34 C 0.8863(8) -0.0342(12) 0.0700(5) 0.108(3) Uani 1 1 d .
H34A H 0.9145 -0.0514 0.1155 0.162 Uiso 1 1 d R
H34B H 0.9446 -0.0479 0.0507 0.162 Uiso 1 1 d R
H34C H 0.8302 -0.1214 0.0524 0.162 Uiso 1 1 d R
C35 C 0.9358(11) 0.353(2) 0.0503(6) 0.195(8) Uani 1 1 d .
H35A H 0.9052 0.4710 0.0441 0.293 Uiso 1 1 d R
H35B H 0.9630 0.3222 0.0149 0.293 Uiso 1 1 d R
H35C H 0.9948 0.3486 0.0895 0.293 Uiso 1 1 d R
C36 C 0.7174(9) 0.1897(17) -0.0193(4) 0.116(4) Uani 1 1 d .
C37 C 0.6332(9) 0.057(3) -0.0112(5) 0.242(12) Uani 1 1 d .
H37A H 0.5716 0.0559 -0.0492 0.363 Uiso 1 1 d R
H37B H 0.6089 0.0892 0.0251 0.363 Uiso 1 1 d R
H37C H 0.6661 -0.0596 -0.0045 0.363 Uiso 1 1 d R
C38 C 0.7609(9) 0.1148(15) -0.0749(4) 0.124(4) Uani 1 1 d .
H38A H 0.7921 -0.0017 -0.0631 0.186 Uiso 1 1 d R
H38B H 0.8154 0.1925 -0.0830 0.186 Uiso 1 1 d R
H38C H 0.6998 0.1054 -0.1130 0.186 Uiso 1 1 d R
C39 C 0.6779(17) 0.386(2) -0.0333(6) 0.283(14) Uani 1 1 d .
H39A H 0.6618 0.4093 -0.0784 0.425 Uiso 1 1 d R
H39B H 0.7344 0.4658 -0.0099 0.425 Uiso 1 1 d R
H39C H 0.6130 0.4038 -0.0202 0.425 Uiso 1 1 d R
O1 O 0.2572(3) 0.1469(6) 0.48988(16) 0.0517(10) Uani 1 1 d .
O2 O 0.0693(2) 0.1796(5) 0.35814(15) 0.0382(8) Uani 1 1 d .
O3 O 0.7007(3) 0.4340(5) 0.22166(17) 0.0436(9) Uani 1 1 d .
O4 O 0.7708(3) 0.2595(5) 0.10697(17) 0.0416(9) Uani 1 1 d .
Si1 Si 0.33782(14) 0.1613(3) 0.56211(7) 0.0612(5) Uani 1 1 d .
Si2 Si 0.82571(17) 0.1961(3) 0.05309(9) 0.0749(7) Uani 1 1 d .

loop_
_atom_site_aniso_label
_atom_site_aniso_U_11
_atom_site_aniso_U_22
_atom_site_aniso_U_33
_atom_site_aniso_U_23
_atom_site_aniso_U_13
_atom_site_aniso_U_12
C1 0.033(3) 0.028(3) 0.043(3) -0.002(2) 0.016(2) 0.001(2)
C2 0.048(3) 0.037(3) 0.040(3) -0.008(2) 0.022(2) -0.003(3)
C3 0.048(3) 0.060(4) 0.040(3) -0.006(3) 0.024(3) -0.016(3)
C4 0.046(3) 0.046(3) 0.051(4) 0.011(3) 0.020(3) -0.009(3)
C5 0.040(3) 0.033(3) 0.049(3) 0.005(2) 0.020(3) -0.006(2)
C6 0.026(2) 0.034(3) 0.040(3) -0.002(2) 0.008(2) -0.005(2)
C7 0.032(3) 0.025(2) 0.031(3) 0.001(2) 0.007(2) -0.001(2)
C8 0.031(3) 0.038(3) 0.032(3) 0.002(2) 0.012(2) 0.005(2)
C9 0.042(3) 0.037(3) 0.047(3) 0.005(2) 0.024(3) 0.008(2)
C10 0.040(3) 0.031(3) 0.042(3) 0.005(2) 0.014(2) 0.012(2)
C11 0.035(3) 0.035(3) 0.048(3) -0.005(2) 0.018(2) 0.005(2)
C12 0.039(3) 0.039(3) 0.047(3) -0.001(2) 0.015(2) 0.009(2)
C13 0.039(3) 0.036(3) 0.028(3) 0.001(2) 0.011(2) 0.011(2)
C14 0.038(3) 0.039(3) 0.033(3) -0.003(2) 0.007(2) 0.007(2)
C15 0.040(3) 0.055(3) 0.039(3) 0.011(3) 0.021(2) 0.014(3)
C16 0.052(3) 0.037(3) 0.041(3) 0.010(2) 0.019(3) 0.018(3)
C17 0.041(3) 0.027(3) 0.029(3) -0.012(2) 0.008(2) 0.003(2)
C18 0.036(3) 0.034(3) 0.031(2) -0.005(2) 0.008(2) 0.003(2)
C19 0.042(3) 0.030(3) 0.040(3) -0.001(2) 0.016(2) 0.007(2)
C20 0.043(3) 0.036(3) 0.041(3) 0.006(2) 0.012(2) 0.010(3)
C21 0.030(3) 0.049(3) 0.057(3) -0.015(3) 0.012(2) 0.008(3)
C22 0.033(3) 0.046(3) 0.053(3) -0.011(3) 0.010(3) -0.003(2)
C23 0.051(3) 0.030(3) 0.056(4) -0.011(3) 0.011(3) -0.010(3)
C24 0.058(4) 0.064(4) 0.069(4) -0.012(4) 0.040(3) 0.003(3)
C25 0.095(5) 0.050(4) 0.069(5) -0.019(3) 0.045(4) -0.006(4)
C26 0.039(3) 0.047(3) 0.061(4) -0.018(3) 0.021(3) -0.007(3)
C27 0.038(3) 0.069(4) 0.039(3) -0.008(3) 0.005(2) 0.008(3)
C28 0.054(3) 0.057(4) 0.034(3) 0.000(3) 0.009(2) 0.018(3)
C29 0.058(4) 0.058(4) 0.069(4) -0.020(3) 0.005(3) -0.010(3)
C30 0.065(4) 0.041(3) 0.066(4) -0.009(3) 0.022(3) -0.011(3)
C31 0.089(5) 0.070(4) 0.043(3) -0.009(3) 0.020(3) -0.025(4)
C32 0.098(7) 0.135(9) 0.099(7) 0.005(6) 0.020(5) 0.034(7)
C33 0.113(7) 0.155(9) 0.051(5) 0.004(5) 0.016(4) -0.079(7)
C34 0.136(8) 0.086(6) 0.109(7) -0.010(5) 0.048(6) 0.046(6)
C35 0.215(12) 0.262(16) 0.176(12) -0.142(11) 0.164(11) -0.187(13)
C36 0.141(8) 0.147(9) 0.060(5) -0.007(6) 0.030(5) 0.046(8)
C37 0.100(8) 0.55(4) 0.087(7) -0.120(13) 0.039(6) -0.163(14)
C38 0.176(10) 0.153(10) 0.056(5) -0.036(6) 0.054(6) -0.063(8)
C39 0.47(3) 0.231(19) 0.088(9) 0.046(10) -0.014(13) 0.26(2)
O1 0.050(2) 0.068(3) 0.040(2) -0.003(2) 0.0186(17) -0.012(2)
O2 0.0356(18) 0.039(2) 0.0455(19) -0.0107(17) 0.0199(15) -0.0038(17)
O3 0.049(2) 0.035(2) 0.046(2) -0.0185(17) 0.0116(18) 0.0025(17)
O4 0.042(2) 0.038(2) 0.044(2) -0.0102(17) 0.0126(17) -0.0106(17)
Si1 0.0585(10) 0.0878(14) 0.0378(9) 0.0024(9) 0.0146(8) -0.0144(10)
Si2 0.0822(14) 0.0891(16) 0.0678(12) -0.0365(12) 0.0443(11) -0.0449(12)

loop_
_atom_type_symbol
_atom_type_description
_atom_type_scat_dispersion_real
_atom_type_scat_dispersion_imag
_atom_type_scat_source
C C 0.0033 0.0016 'International Tables Vol C Tables 4.2.6.8 and 6.1.1.4'
H H 0.0000 0.0000 'International Tables Vol C Tables 4.2.6.8 and 6.1.1.4'
O O 0.0106 0.0060 'International Tables Vol C Tables 4.2.6.8 and 6.1.1.4'
Si Si 0.0817 0.0704 'International Tables Vol C Tables 4.2.6.8 and 6.1.1.4'

loop_
_geom_angle_atom_site_label_1
_geom_angle_atom_site_label_2
_geom_angle_atom_site_label_3
_geom_angle
O2 C1 C10 107.4(4)
O2 C1 C6 108.9(4)
C10 C1 C6 114.3(4)
O2 C1 H1 108.7
C10 C1 H1 108.7
C6 C1 H1 108.7
O2 C2 C24 102.7(4)
O2 C2 C25 109.5(4)
C24 C2 C25 111.1(5)
O2 C2 C3 112.2(4)
C24 C2 C3 109.9(5)
C25 C2 C3 111.1(5)
O1 C3 C4 108.7(5)
O1 C3 C2 111.6(5)
C4 C3 C2 114.8(5)
O1 C3 H3 107.1
C4 C3 H3 107.1
C2 C3 H3 107.1
C5 C4 C3 116.5(4)
C5 C4 H4A 108.2
C3 C4 H4A 108.2
C5 C4 H4B 108.2
C3 C4 H4B 108.2
H4A C4 H4B 107.3
C4 C5 C6 117.3(4)
C4 C5 H5A 108.0
C6 C5 H5A 108.0
C4 C5 H5B 108.0
C6 C5 H5B 108.0
H5A C5 H5B 107.2
C7 C6 C5 108.6(4)
C7 C6 C26 113.2(4)
C5 C6 C26 107.9(4)
C7 C6 C1 106.2(4)
C5 C6 C1 108.9(4)
C26 C6 C1 112.0(4)
C6 C7 C11 119.7(4)
C6 C7 C8 118.9(4)
C11 C7 C8 103.8(4)
C6 C7 H7 104.2
C11 C7 H7 104.2
C8 C7 H7 104.2
C9 C8 C27 109.2(5)
C9 C8 C13 119.2(4)
C27 C8 C13 105.7(4)
C9 C8 C7 107.2(4)
C27 C8 C7 116.4(4)
C13 C8 C7 99.4(4)
C8 C9 C10 110.5(4)
C8 C9 H9A 109.6
C10 C9 H9A 109.6
C8 C9 H9B 109.6
C10 C9 H9B 109.6
H9A C9 H9B 108.1
C1 C10 C9 114.3(4)
C1 C10 H10A 108.7
C9 C10 H10A 108.7
C1 C10 H10B 108.7
C9 C10 H10B 108.7
H10A C10 H10B 107.6
C12 C11 C7 102.3(4)
C12 C11 H11A 111.3
C7 C11 H11A 111.3
C12 C11 H11B 111.3
C7 C11 H11B 111.3
H11A C11 H11B 109.2
C13 C12 C11 107.5(4)
C13 C12 H12A 110.2
C11 C12 H12A 110.2
C13 C12 H12B 110.2
C11 C12 H12B 110.2
H12A C12 H12B 108.5
C14 C13 C12 123.8(4)
C14 C13 C8 128.9(5)
C12 C13 C8 107.3(4)
C13 C14 C15 128.0(5)
C13 C14 C19 122.4(5)
C15 C14 C19 109.6(4)
C14 C15 C16 111.3(4)
C14 C15 H15A 109.4
C16 C15 H15A 109.4
C14 C15 H15B 109.4
C16 C15 H15B 109.4
H15A C15 H15B 108.0
C15 C16 C17 112.3(4)
C15 C16 H16A 109.1
C17 C16 H16A 109.1
C15 C16 H16B 109.1
C17 C16 H16B 109.1
H16A C16 H16B 107.9
O3 C17 C18 109.9(4)
O3 C17 C16 108.0(4)
C18 C17 C16 113.8(4)
O3 C17 H17 108.3
C18 C17 H17 108.3
C16 C17 H17 108.3
C17 C18 C20 111.1(4)
C17 C18 C28 110.7(4)
C20 C18 C28 110.7(4)
C17 C18 C19 108.5(4)
C20 C18 C19 106.5(4)
C28 C18 C19 109.2(4)
C14 C19 C18 112.9(4)
C14 C19 H19A 109.0
C18 C19 H19A 109.0
C14 C19 H19B 109.0
C18 C19 H19B 109.0
H19A C19 H19B 107.8
C21 C20 C18 117.4(4)
C21 C20 H20A 107.9
C18 C20 H20A 107.9
C21 C20 H20B 107.9
C18 C20 H20B 107.9
H20A C20 H20B 107.2
C22 C21 C20 115.1(4)
C22 C21 H21A 108.5
C20 C21 H21A 108.5
C22 C21 H21B 108.5
C20 C21 H21B 108.5
H21A C21 H21B 107.5
O4 C22 C21 109.9(4)
O4 C22 C23 111.0(4)
C21 C22 C23 114.0(5)
O4 C22 H22 107.2
C21 C22 H22 107.2
C23 C22 H22 107.2
O3 C23 C29 103.9(5)
O3 C23 C22 112.8(4)
C29 C23 C22 107.1(5)
O3 C23 C30 110.6(5)
C29 C23 C30 110.3(5)
C22 C23 C30 111.7(5)
C2 C24 H24A 110.1
C2 C24 H24B 108.8
H24A C24 H24B 109.5
C2 C24 H24C 109.5
H24A C24 H24C 109.5
H24B C24 H24C 109.5
C2 C25 H25A 110.0
C2 C25 H25B 110.0
H25A C25 H25B 109.5
C2 C25 H25C 108.4
H25A C25 H25C 109.5
H25B C25 H25C 109.5
C6 C26 H26A 109.5
C6 C26 H26B 109.7
H26A C26 H26B 109.5
C6 C26 H26C 109.2
H26A C26 H26C 109.5
H26B C26 H26C 109.5
C8 C27 H27A 109.8
C8 C27 H27B 109.6
H27A C27 H27B 109.5
C8 C27 H27C 109.0
H27A C27 H27C 109.5
H27B C27 H27C 109.5
C18 C28 H28A 110.0
C18 C28 H28B 109.3
H28A C28 H28B 109.5
C18 C28 H28C 109.1
H28A C28 H28C 109.5
H28B C28 H28C 109.5
C23 C29 H29A 109.2
C23 C29 H29B 109.6
H29A C29 H29B 109.5
C23 C29 H29C 109.6
H29A C29 H29C 109.5
H29B C29 H29C 109.5
C23 C30 H30A 109.8
C23 C30 H30B 109.0
H30A C30 H30B 109.5
C23 C30 H30C 109.6
H30A C30 H30C 109.5
H30B C30 H30C 109.5
Si1 C31 H31A 109.3
Si1 C31 H31B 110.1
H31A C31 H31B 109.5
Si1 C31 H31C 109.0
H31A C31 H31C 109.5
H31B C31 H31C 109.5
Si1 C32 H32A 110.5
Si1 C32 H32B 109.5
H32A C32 H32B 109.5
Si1 C32 H32C 108.4
H32A C32 H32C 109.5
H32B C32 H32C 109.5
Si1 C33 H33A 108.5
Si1 C33 H33B 110.0
H33A C33 H33B 109.5
Si1 C33 H33C 109.9
H33A C33 H33C 109.5
H33B C33 H33C 109.5
Si2 C34 H34A 109.5
Si2 C34 H34B 109.8
H34A C34 H34B 109.5
Si2 C34 H34C 109.2
H34A C34 H34C 109.5
H34B C34 H34C 109.5
Si2 C35 H35A 107.9
Si2 C35 H35B 109.5
H35A C35 H35B 109.5
Si2 C35 H35C 110.9
H35A C35 H35C 109.5
H35B C35 H35C 109.5
C37 C36 C39 116.3(13)
C37 C36 C38 106.2(9)
C39 C36 C38 110.6(10)
C37 C36 Si2 108.0(8)
C39 C36 Si2 105.9(9)
C38 C36 Si2 109.7(7)
C36 C37 H37A 109.6
C36 C37 H37B 110.1
H37A C37 H37B 109.5
C36 C37 H37C 108.7
H37A C37 H37C 109.5
H37B C37 H37C 109.5
C36 C38 H38A 109.0
C36 C38 H38B 111.3
H38A C38 H38B 109.5
C36 C38 H38C 108.1
H38A C38 H38C 109.5
H38B C38 H38C 109.5
C36 C39 H39A 109.5
C36 C39 H39B 109.5
H39A C39 H39B 109.5
C36 C39 H39C 109.4
H39A C39 H39C 109.5
H39B C39 H39C 109.5
C3 O1 Si1 129.4(3)
C1 O2 C2 118.2(4)
C23 O3 C17 117.8(4)
C22 O4 Si2 125.7(3)
O1 Si1 C32 110.6(4)
O1 Si1 C31 111.0(3)
C32 Si1 C31 109.5(4)
O1 Si1 C33 104.6(3)
C32 Si1 C33 111.1(5)
C31 Si1 C33 110.0(4)
O4 Si2 C36 105.5(3)
O4 Si2 C35 109.7(4)
C36 Si2 C35 113.0(6)
O4 Si2 C34 111.7(3)
C36 Si2 C34 108.6(5)
C35 Si2 C34 108.4(6)

loop_
_geom_bond_atom_site_label_1
_geom_bond_atom_site_label_2
_geom_bond_distance
C1 O2 1.431(5)
C1 C10 1.494(7)
C1 C6 1.562(7)
C1 H1 1.0000
C2 O2 1.442(6)
C2 C24 1.518(7)
C2 C25 1.526(8)
C2 C3 1.544(8)
C3 O1 1.424(7)
C3 C4 1.537(8)
C3 H3 1.0000
C4 C5 1.521(7)
C4 H4A 0.9900
C4 H4B 0.9900
C5 C6 1.542(7)
C5 H5A 0.9900
C5 H5B 0.9900
C6 C7 1.528(7)
C6 C26 1.542(7)
C7 C11 1.530(7)
C7 C8 1.563(7)
C7 H7 1.0000
C8 C9 1.531(7)
C8 C27 1.538(7)
C8 C13 1.552(7)
C9 C10 1.537(6)
C9 H9A 0.9900
C9 H9B 0.9900
C10 H10A 0.9900
C10 H10B 0.9900
C11 C12 1.519(7)
C11 H11A 0.9900
C11 H11B 0.9900
C12 C13 1.515(7)
C12 H12A 0.9900
C12 H12B 0.9900
C13 C14 1.327(7)
C14 C15 1.512(7)
C14 C19 1.524(7)
C15 C16 1.514(8)
C15 H15A 0.9900
C15 H15B 0.9900
C16 C17 1.514(7)
C16 H16A 0.9900
C16 H16B 0.9900
C17 O3 1.431(6)
C17 C18 1.513(7)
C17 H17 1.0000
C18 C20 1.538(7)
C18 C28 1.541(7)
C18 C19 1.550(7)
C19 H19A 0.9900
C19 H19B 0.9900
C20 C21 1.531(7)
C20 H20A 0.9900
C20 H20B 0.9900
C21 C22 1.514(8)
C21 H21A 0.9900
C21 H21B 0.9900
C22 O4 1.438(6)
C22 C23 1.532(8)
C22 H22 1.0000
C23 O3 1.413(7)
C23 C29 1.525(8)
C23 C30 1.532(8)
C24 H24A 0.9800
C24 H24B 0.9800
C24 H24C 0.9800
C25 H25A 0.9800
C25 H25B 0.9800
C25 H25C 0.9800
C26 H26A 0.9800
C26 H26B 0.9800
C26 H26C 0.9800
C27 H27A 0.9800
C27 H27B 0.9800
C27 H27C 0.9800
C28 H28A 0.9800
C28 H28B 0.9800
C28 H28C 0.9800
C29 H29A 0.9800
C29 H29B 0.9800
C29 H29C 0.9800
C30 H30A 0.9800
C30 H30B 0.9800
C30 H30C 0.9800
C31 Si1 1.841(6)
C31 H31A 0.9800
C31 H31B 0.9800
C31 H31C 0.9800
C32 Si1 1.836(10)
C32 H32A 0.9800
C32 H32B 0.9800
C32 H32C 0.9800
C33 Si1 1.871(9)
C33 H33A 0.9800
C33 H33B 0.9800
C33 H33C 0.9800
C34 Si2 1.917(9)
C34 H34A 0.9800
C34 H34B 0.9800
C34 H34C 0.9800
C35 Si2 1.879(9)
C35 H35A 0.9800
C35 H35B 0.9800
C35 H35C 0.9800
C36 C37 1.540(18)
C36 C39 1.582(17)
C36 C38 1.608(12)
C36 Si2 1.804(10)
C37 H37A 0.9800
C37 H37B 0.9800
C37 H37C 0.9800
C38 H38A 0.9800
C38 H38B 0.9800
C38 H38C 0.9800
C39 H39A 0.9800
C39 H39B 0.9800
C39 H39C 0.9800
O1 Si1 1.645(4)
O4 Si2 1.637(4)

loop_
_geom_torsion_atom_site_label_1
_geom_torsion_atom_site_label_2
_geom_torsion_atom_site_label_3
_geom_torsion_atom_site_label_4
_geom_torsion
O2 C2 C3 O1 91.2(5)
C24 C2 C3 O1 -155.2(4)
C25 C2 C3 O1 -31.8(6)
O2 C2 C3 C4 -33.1(6)
C24 C2 C3 C4 80.6(5)
C25 C2 C3 C4 -156.0(5)
O1 C3 C4 C5 -45.0(6)
C2 C3 C4 C5 80.7(6)
C3 C4 C5 C6 -69.1(6)
C4 C5 C6 C7 168.2(4)
C4 C5 C6 C26 -68.8(6)
C4 C5 C6 C1 53.0(6)
O2 C1 C6 C7 168.6(4)
C10 C1 C6 C7 48.5(5)
O2 C1 C6 C5 -74.7(5)
C10 C1 C6 C5 165.2(4)
O2 C1 C6 C26 44.6(5)
C10 C1 C6 C26 -75.6(5)
C5 C6 C7 C11 62.2(6)
C26 C6 C7 C11 -57.6(6)
C1 C6 C7 C11 179.1(4)
C5 C6 C7 C8 -168.9(4)
C26 C6 C7 C8 71.4(6)
C1 C6 C7 C8 -51.9(5)
C6 C7 C8 C9 56.3(6)
C11 C7 C8 C9 -167.7(4)
C6 C7 C8 C27 -66.1(6)
C11 C7 C8 C27 69.8(5)
C6 C7 C8 C13 -179.0(4)
C11 C7 C8 C13 -43.0(5)
C27 C8 C9 C10 73.5(5)
C13 C8 C9 C10 -165.1(4)
C7 C8 C9 C10 -53.4(5)
O2 C1 C10 C9 -175.4(4)
C6 C1 C10 C9 -54.5(6)
C8 C9 C10 C1 56.8(6)
C6 C7 C11 C12 177.3(4)
C8 C7 C11 C12 41.8(5)
C7 C11 C12 C13 -23.4(5)
C11 C12 C13 C14 178.8(5)
C11 C12 C13 C8 -3.6(5)
C9 C8 C13 C14 -38.5(8)
C27 C8 C13 C14 84.7(7)
C7 C8 C13 C14 -154.3(5)
C9 C8 C13 C12 144.1(5)
C27 C8 C13 C12 -92.7(5)
C7 C8 C13 C12 28.3(5)
C12 C13 C14 C15 176.2(5)
C8 C13 C14 C15 -0.9(9)
C12 C13 C14 C19 -2.2(8)
C8 C13 C14 C19 -179.3(5)
C13 C14 C15 C16 125.3(6)
C19 C14 C15 C16 -56.2(5)
C14 C15 C16 C17 54.3(6)
C15 C16 C17 O3 -175.8(4)
C15 C16 C17 C18 -53.4(5)
O3 C17 C18 C20 -69.7(5)
C16 C17 C18 C20 169.0(4)
O3 C17 C18 C28 53.7(5)
C16 C17 C18 C28 -67.6(5)
O3 C17 C18 C19 173.5(4)
C16 C17 C18 C19 52.2(5)
C13 C14 C19 C18 -123.5(5)
C15 C14 C19 C18 57.9(5)
C17 C18 C19 C14 -55.1(5)
C20 C18 C19 C14 -174.8(4)
C28 C18 C19 C14 65.6(5)
C17 C18 C20 C21 49.9(6)
C28 C18 C20 C21 -73.4(6)
C19 C18 C20 C21 168.0(4)
C18 C20 C21 C22 -69.2(6)
C20 C21 C22 O4 -43.9(6)
C20 C21 C22 C23 81.5(6)
O4 C22 C23 O3 93.8(5)
C21 C22 C23 O3 -31.0(6)
O4 C22 C23 C29 -152.6(5)
C21 C22 C23 C29 82.7(6)
O4 C22 C23 C30 -31.7(6)
C21 C22 C23 C30 -156.4(4)
C4 C3 O1 Si1 -102.4(5)
C2 C3 O1 Si1 130.1(4)
C10 C1 O2 C2 -133.0(4)
C6 C1 O2 C2 102.7(5)
C24 C2 O2 C1 -167.6(4)
C25 C2 O2 C1 74.2(6)
C3 C2 O2 C1 -49.6(6)
C29 C23 O3 C17 -169.1(4)
C22 C23 O3 C17 -53.4(6)
C30 C23 O3 C17 72.6(5)
C18 C17 O3 C23 102.1(5)
C16 C17 O3 C23 -133.3(4)
C21 C22 O4 Si2 -95.7(5)
C23 C22 O4 Si2 137.2(4)
C3 O1 Si1 C32 98.7(6)
C3 O1 Si1 C31 -23.1(6)
C3 O1 Si1 C33 -141.7(6)
C22 O4 Si2 C36 -168.6(6)
C22 O4 Si2 C35 -46.6(7)
C22 O4 Si2 C34 73.6(5)
C37 C36 Si2 O4 -60.4(10)
C39 C36 Si2 O4 64.8(11)
C38 C36 Si2 O4 -175.8(7)
C37 C36 Si2 C35 179.8(10)
C39 C36 Si2 C35 -55.0(11)
C38 C36 Si2 C35 64.4(10)
C37 C36 Si2 C34 59.4(10)
C39 C36 Si2 C34 -175.4(10)
C38 C36 Si2 C34 -56.0(9)
